data_4114446
loop_
_publ_author_name
'Matthijs K. J. ter Wiel'
'Richard A. van Delden'
'Auke Meetsma'
'Ben L. Feringa'

_publ_contact_author_address
;
     Crystal Structure Center,
     Inorganic Solid State Chemistry Laboratory
     Chemical Physics,
     Materials Science Center,
     Groningen University,
     Nijenborgh 4,
     NL-9747 AG Groningen,
     The Netherlands.
;
_publ_contact_author_email A.Meetsma@fwn.rug.nl
_publ_contact_author_fax '+31 50 3634441'
_publ_contact_author_name
;
   Drs. A. Meetsma
;
_publ_contact_author_phone '+31 50 3634368'
_publ_section_title
;
 Increased Speed of Rotation for the Smallest Light-Driven Molecular Motor
;
_journal_name_full 'Journal of the American Chemical Society'
_journal_page_first 15076
_journal_page_last 15086
_journal_paper_doi 10.1021/ja036782o
_journal_volume 125
_journal_year 2003
_chemical_compound_source 'see text'
_chemical_formula_moiety 'C28 H24'
_chemical_formula_sum 'C28 H24'
_chemical_formula_weight 360.50
_chemical_name_systematic ' ?'
_space_group_IT_number 4
_symmetry_cell_setting monoclinic
_symmetry_Int_Tables_number 4
_symmetry_space_group_name_Hall 'P 2yb'
_symmetry_space_group_name_H-M 'P 1 21 1'
_atom_sites_solution_hydrogens geom
_atom_sites_solution_primary direct
_atom_sites_solution_secondary direct
_audit_creation_date '2003-05-01  12:17:02'
_audit_creation_method
;
 PLATON <TABLE ACC> option
 SHELXL97-2 & Manual Editing
;
_audit_update_record
;
 ?
;
_cell_angle_alpha 90
_cell_angle_beta 106.173(2)
_cell_angle_gamma 90
_cell_formula_units_Z 4
_cell_length_a 10.144(1)
_cell_length_b 15.382(2)
_cell_length_c 13.469(2)
_cell_measurement_reflns_used 5912
_cell_measurement_temperature 100(1)
_cell_measurement_theta_max 27.47
_cell_measurement_theta_min 2.47
_cell_volume 2018.5(4)
_computing_cell_refinement 'SAINT, Bruker Version 6.02A, 2000'
_computing_data_collection 'SMART, Bruker Version 5.624, 2001'
_computing_data_reduction 'XPREP, Bruker Version 5.1/NT, 2000'
_computing_molecular_graphics
;
 PLUTO (Meetsma, 2003)
 PLATON (Spek, 1994)
;
_computing_publication_material 'PLATON (Spek, 1990)'
_computing_structure_refinement 'SHELXL-97 (Sheldrick, 1997)'
_computing_structure_solution
;
 SIR-97 (Altomare et al., 1997)
;
_diffrn_ambient_temperature 100(1)
_diffrn_detector_area_resol_mean '4096x4096 / 62x62 (binned 512)'
_diffrn_measured_fraction_theta_full 0.996
_diffrn_measured_fraction_theta_max 0.996
_diffrn_measurement_device_type
;
  Bruker Smart Apex
;
_diffrn_measurement_method 'phi and omega scans'
_diffrn_radiation_detector
;
  CCD area-detector
;
_diffrn_radiation_monochromator 'parallel mounted graphite'
_diffrn_radiation_source 'fine focus sealed Siemens Mo tube '
_diffrn_radiation_type MoK\a
_diffrn_radiation_wavelength 0.71073
_diffrn_reflns_av_R_equivalents 0.0510
_diffrn_reflns_av_sigmaI/netI 0.0834
_diffrn_reflns_limit_h_max 12
_diffrn_reflns_limit_h_min -12
_diffrn_reflns_limit_k_max 18
_diffrn_reflns_limit_k_min -18
_diffrn_reflns_limit_l_max 15
_diffrn_reflns_limit_l_min -16
_diffrn_reflns_number 14596
_diffrn_reflns_reduction_process
;
 Intensity data were corrected for Lorentz and polarization
  effects, decay and absorption and reduced to F~o~^2^
  using SAINT (Bruker, 2000) and SADABS (Sheldrick, 2001)
;
_diffrn_reflns_theta_full 26.02
_diffrn_reflns_theta_max 26.02
_diffrn_reflns_theta_min 2.47
_exptl_absorpt_coefficient_mu 0.067
_exptl_absorpt_correction_T_max 0.978
_exptl_absorpt_correction_T_min 0.963
_exptl_absorpt_correction_type multi-scan
_exptl_absorpt_process_details '(SADABS, Sheldrick, Bruker, 2000))'
_exptl_crystal_colour colorless
_exptl_crystal_density_diffrn 1.186
_exptl_crystal_description block
_exptl_crystal_F_000 768
_exptl_crystal_size_max 0.41
_exptl_crystal_size_mid 0.39
_exptl_crystal_size_min 0.33
_refine_diff_density_max 0.861
_refine_diff_density_min -0.303
_refine_diff_density_rms 0.101
_refine_ls_abs_structure_Flack 2(10)
_refine_ls_extinction_coef 0.004(2)
_refine_ls_extinction_expression Fc^*^=kFc[1+0.001xFc^2^\l^3^/sin(2\q)]^-1/4^
_refine_ls_extinction_method SHELXL
_refine_ls_goodness_of_fit_ref 1.046
_refine_ls_hydrogen_treatment constr
_refine_ls_matrix_type full
_refine_ls_number_parameters 546
_refine_ls_number_reflns 7768
_refine_ls_number_restraints 1
_refine_ls_restrained_S_all 1.046
_refine_ls_R_factor_all 0.0923
_refine_ls_R_factor_gt 0.0824
_refine_ls_shift/su_max 0.191
_refine_ls_shift/su_mean 0.077
_refine_ls_structure_factor_coef Fsqd
_refine_ls_weighting_details 'calc w=1/[\s^2^(Fo^2^)+(0.1387P)^2^+1.3217P] where P=(Fo^2^+2Fc^2^)/3'
_refine_ls_weighting_scheme calc
_refine_ls_wR_factor_gt 0.2050
_refine_ls_wR_factor_ref 0.2161
_reflns_number_gt 6742
_reflns_number_total 7768
_reflns_threshold_expression I>2\s(I)
_cod_data_source_file ja036782osi20030619_011459.cif
_cod_data_source_block global
_cod_original_sg_symbol_H-M 'P 21'
_cod_database_code 4114446
_vrn_publ_code_void_volume 0.0
_vrn_publ_code_frame_time_sec 10.0
_vrn_publ_code_meas_time_hour 8.2

loop_
_symmetry_equiv_pos_as_xyz
x,y,z
-x,1/2+y,-z

loop_
_atom_site_aniso_label
_atom_site_aniso_U_11
_atom_site_aniso_U_22
_atom_site_aniso_U_33
_atom_site_aniso_U_23
_atom_site_aniso_U_13
_atom_site_aniso_U_12
C11 0.0091(14) 0.0189(16) 0.0150(16) -0.0019(13) 0.0032(12) 0.0016(13)
C12 0.0081(14) 0.0178(16) 0.0202(17) 0.0033(14) 0.0060(12) -0.0013(13)
C13 0.0138(15) 0.0206(17) 0.0178(17) 0.0002(13) 0.0094(13) 0.0010(13)
C14 0.0180(15) 0.0190(18) 0.0144(16) 0.0026(13) 0.0066(13) -0.0015(14)
C15 0.0149(16) 0.0164(17) 0.0164(16) 0.0043(13) -0.0005(13) -0.0019(13)
C16 0.0158(16) 0.0149(17) 0.0212(18) 0.0020(13) 0.0005(14) 0.0027(13)
C17 0.0100(15) 0.0178(17) 0.031(2) -0.0004(15) 0.0030(14) 0.0054(13)
C18 0.0181(16) 0.0200(18) 0.0192(18) -0.0032(14) 0.0077(14) 0.0007(14)
C19 0.0131(15) 0.0135(16) 0.0215(17) 0.0003(13) 0.0022(13) 0.0004(13)
C110 0.0099(14) 0.0125(15) 0.0154(16) -0.0026(12) 0.0006(12) -0.0007(12)
C111 0.0133(15) 0.0159(16) 0.0146(16) -0.0035(12) 0.0008(12) -0.0030(13)
C112 0.0157(16) 0.0170(17) 0.0134(16) -0.0006(13) 0.0033(12) -0.0003(13)
C113 0.0107(15) 0.0122(15) 0.0146(16) -0.0003(12) -0.0009(12) 0.0001(13)
C114 0.0144(16) 0.0258(19) 0.0223(18) 0.0026(15) 0.0012(13) -0.0030(15)
C115 0.0081(14) 0.0141(15) 0.0154(16) -0.0021(12) 0.0011(12) 0.0008(12)
C116 0.0123(15) 0.0178(17) 0.0188(17) 0.0041(13) 0.0044(13) 0.0000(13)
C117 0.0149(16) 0.0217(18) 0.0163(17) 0.0046(13) 0.0040(13) 0.0010(14)
C118 0.0201(17) 0.0167(18) 0.0252(19) 0.0024(14) 0.0087(15) -0.0039(14)
C119 0.0208(18) 0.0236(19) 0.0257(19) -0.0026(15) 0.0123(15) -0.0030(15)
C120 0.0161(17) 0.028(2) 0.028(2) -0.0027(15) 0.0096(15) -0.0035(15)
C121 0.0125(16) 0.029(2) 0.032(2) -0.0087(16) 0.0057(15) -0.0014(15)
C122 0.0163(17) 0.0236(19) 0.0207(18) -0.0049(14) 0.0035(14) -0.0021(14)
C123 0.0124(15) 0.0134(16) 0.0229(18) -0.0029(13) 0.0035(14) -0.0018(13)
C124 0.0135(16) 0.0119(16) 0.0237(18) 0.0018(13) 0.0107(14) 0.0019(12)
C125 0.0138(16) 0.0201(17) 0.0230(18) -0.0045(14) 0.0078(14) -0.0017(13)
C126 0.0161(17) 0.0140(16) 0.0209(17) -0.0019(13) 0.0072(14) 0.0000(13)
C127 0.0129(16) 0.0117(16) 0.0189(16) -0.0014(12) 0.0061(13) 0.0008(12)
C128 0.0162(16) 0.0191(18) 0.0277(19) 0.0067(15) 0.0062(14) 0.0064(14)
C21 0.0092(14) 0.0167(16) 0.0141(16) -0.0011(12) 0.0021(12) 0.0050(12)
C22 0.0096(14) 0.0198(17) 0.0199(17) 0.0022(14) 0.0014(12) 0.0026(13)
C23 0.0138(16) 0.0196(17) 0.0176(16) 0.0032(14) -0.0004(13) 0.0041(14)
C24 0.0254(18) 0.0262(19) 0.0150(17) 0.0058(14) 0.0065(14) 0.0026(15)
C25 0.0234(18) 0.026(2) 0.0221(19) 0.0007(15) 0.0102(15) -0.0031(16)
C26 0.0135(16) 0.049(3) 0.030(2) -0.0029(18) 0.0098(15) -0.0030(17)
C27 0.0119(16) 0.039(2) 0.031(2) -0.0077(17) 0.0061(14) -0.0024(16)
C28 0.0138(15) 0.0233(18) 0.0192(17) 0.0002(14) 0.0010(13) 0.0001(14)
C29 0.0135(15) 0.0180(17) 0.0195(17) -0.0014(13) 0.0061(13) 0.0013(14)
C210 0.0125(15) 0.0137(16) 0.0207(17) -0.0027(12) 0.0040(13) -0.0022(12)
C211 0.0128(16) 0.0282(19) 0.0206(18) -0.0003(14) 0.0046(13) -0.0028(14)
C212 0.0168(16) 0.0123(16) 0.0198(17) 0.0025(13) 0.0026(13) 0.0003(13)
C213 0.0111(15) 0.0122(15) 0.0193(16) 0.0009(12) 0.0045(12) 0.0019(12)
C214 0.0194(18) 0.025(2) 0.0264(19) 0.0002(15) 0.0062(15) 0.0050(15)
C215 0.0104(14) 0.0112(15) 0.0180(17) -0.0016(12) 0.0041(12) 0.0005(12)
C216 0.0100(15) 0.0209(18) 0.0176(16) 0.0000(14) 0.0043(12) 0.0024(13)
C217 0.0126(16) 0.0218(17) 0.0177(17) 0.0006(13) 0.0062(13) -0.0038(14)
C218 0.0243(18) 0.0139(17) 0.0173(17) 0.0001(13) 0.0083(14) -0.0071(14)
C219 0.0167(16) 0.0145(16) 0.0178(17) 0.0010(13) 0.0022(14) -0.0003(13)
C220 0.0115(15) 0.0153(16) 0.0245(18) 0.0016(14) 0.0024(13) 0.0001(13)
C221 0.0125(16) 0.0186(17) 0.0258(18) -0.0001(14) 0.0040(14) 0.0028(13)
C222 0.0178(17) 0.0169(17) 0.0211(18) -0.0015(14) 0.0063(14) -0.0011(14)
C223 0.0153(16) 0.0162(16) 0.0148(16) -0.0014(12) 0.0023(13) -0.0035(13)
C224 0.0087(14) 0.0130(16) 0.0207(17) 0.0009(13) 0.0017(12) -0.0009(12)
C225 0.0151(15) 0.0113(15) 0.0198(17) 0.0021(13) 0.0038(13) 0.0004(13)
C226 0.0115(15) 0.0155(16) 0.0178(17) -0.0022(13) 0.0033(13) -0.0006(13)
C227 0.0117(15) 0.0156(16) 0.0133(16) -0.0015(13) 0.0008(12) -0.0017(13)
C228 0.0195(18) 0.037(2) 0.0213(19) -0.0061(16) 0.0030(15) -0.0080(17)

loop_
_atom_site_label
_atom_site_type_symbol
_atom_site_thermal_displace_type
_atom_site_fract_x
_atom_site_fract_y
_atom_site_fract_z
_atom_site_occupancy
_atom_site_U_iso_or_equiv
C11 C Uani 0.3868(3) 0.0393(2) 0.1582(3) 1.000 0.0144(9)
C12 C Uani 0.5275(3) 0.0553(2) 0.1402(3) 1.000 0.0150(9)
C13 C Uani 0.4917(3) 0.0864(2) 0.0264(3) 1.000 0.0164(9)
C14 C Uani 0.2736(3) 0.1728(2) -0.0778(3) 1.000 0.0167(9)
C15 C Uani 0.1439(3) 0.2025(2) -0.0807(3) 1.000 0.0169(9)
C16 C Uani -0.0406(3) 0.2230(2) 0.0053(3) 1.000 0.0182(10)
C17 C Uani -0.0895(3) 0.2130(2) 0.0903(3) 1.000 0.0201(10)
C18 C Uani -0.0100(3) 0.1690(2) 0.1782(3) 1.000 0.0186(10)
C19 C Uani 0.1147(3) 0.1325(2) 0.1782(3) 1.000 0.0166(9)
C110 C Uani 0.1643(3) 0.1377(2) 0.0913(3) 1.000 0.0132(9)
C111 C Uani 0.0881(3) 0.1871(2) 0.0035(3) 1.000 0.0152(9)
C112 C Uani 0.3475(3) 0.1222(2) 0.0072(3) 1.000 0.0155(9)
C113 C Uani 0.2916(3) 0.0994(2) 0.0860(3) 1.000 0.0134(9)
C114 C Uani 0.6080(3) 0.1261(3) 0.2141(3) 1.000 0.0216(10)
C115 C Uani 0.3681(3) -0.0245(2) 0.2234(3) 1.000 0.0130(9)
C116 C Uani 0.4893(3) -0.0726(2) 0.2962(3) 1.000 0.0163(9)
C117 C Uani 0.4405(3) -0.0849(2) 0.3952(3) 1.000 0.0177(10)
C118 C Uani 0.1882(4) -0.1112(2) 0.4041(3) 1.000 0.0202(10)
C119 C Uani 0.0505(4) -0.1072(3) 0.3524(3) 1.000 0.0222(11)
C120 C Uani -0.1365(4) -0.0814(3) 0.1904(3) 1.000 0.0233(11)
C121 C Uani -0.1788(4) -0.0642(3) 0.0870(3) 1.000 0.0246(11)
C122 C Uani -0.0800(4) -0.0498(2) 0.0318(3) 1.000 0.0205(10)
C123 C Uani 0.0580(3) -0.0481(2) 0.0834(3) 1.000 0.0165(9)
C124 C Uani 0.1039(3) -0.0615(2) 0.1920(3) 1.000 0.0153(10)
C125 C Uani 0.0060(3) -0.0833(2) 0.2461(3) 1.000 0.0184(10)
C126 C Uani 0.2848(3) -0.0858(2) 0.3517(3) 1.000 0.0166(10)
C127 C Uani 0.2456(3) -0.0567(2) 0.2516(3) 1.000 0.0142(9)
C128 C Uani 0.5136(4) -0.1614(2) 0.2516(3) 1.000 0.0210(10)
H12 H Uiso 0.58153 0.00003 0.14892 1.000 0.0180
H13 H Uiso 0.55613 0.13208 0.01742 1.000 0.0197
H13' H Uiso 0.49393 0.03747 -0.02082 1.000 0.0197
H14 H Uiso 0.31264 0.18626 -0.13235 1.000 0.0200
H15 H Uiso 0.09163 0.23343 -0.13951 1.000 0.0202
H16 H Uiso -0.09356 0.25425 -0.05308 1.000 0.0219
H17 H Uiso -0.17672 0.23590 0.08954 1.000 0.0243
H18 H Uiso -0.04217 0.16431 0.23780 1.000 0.0223
H19 H Uiso 0.16754 0.10333 0.23833 1.000 0.0199
H114 H Uiso 0.55388 0.17974 0.20468 1.000 0.0325
H114' H Uiso 0.69545 0.13715 0.19882 1.000 0.0325
H114" H Uiso 0.62571 0.10619 0.28579 1.000 0.0325
H116 H Uiso 0.57435 -0.03621 0.31146 1.000 0.0195
H117 H Uiso 0.47465 -0.14032 0.43044 1.000 0.0213
H117' H Uiso 0.47126 -0.03620 0.44427 1.000 0.0213
H118 H Uiso 0.218(4) -0.131(3) 0.474(3) 1.000 0.0243
H119 H Uiso -0.016(4) -0.120(3) 0.388(3) 1.000 0.0266
H120 H Uiso -0.203(5) -0.092(3) 0.226(3) 1.000 0.0280
H121 H Uiso -0.274(5) -0.062(3) 0.052(3) 1.000 0.0295
H122 H Uiso -0.109(4) -0.041(3) -0.041(3) 1.000 0.0246
H123 H Uiso 0.123(4) -0.038(3) 0.046(3) 1.000 0.0198
H128 H Uiso 0.43016 -0.19664 0.23919 1.000 0.0315
H128' H Uiso 0.58947 -0.19131 0.30092 1.000 0.0315
H128" H Uiso 0.53672 -0.15268 0.18634 1.000 0.0315
C21 C Uani 0.2296(3) 0.0645(2) 0.6247(3) 1.000 0.0136(9)
C22 C Uani 0.1058(3) 0.1093(2) 0.5490(3) 1.000 0.0170(9)
C23 C Uani 0.1563(3) 0.1232(2) 0.4516(3) 1.000 0.0180(9)
C24 C Uani 0.4054(4) 0.1610(3) 0.4435(3) 1.000 0.0220(10)
C25 C Uani 0.5420(4) 0.1645(3) 0.4982(3) 1.000 0.0231(11)
C26 C Uani 0.7284(4) 0.1490(3) 0.6600(3) 1.000 0.0301(13)
C27 C Uani 0.7719(4) 0.1300(3) 0.7633(3) 1.000 0.0273(11)
C28 C Uani 0.6757(3) 0.1063(2) 0.8171(3) 1.000 0.0195(10)
C29 C Uani 0.5384(3) 0.0969(2) 0.7644(3) 1.000 0.0167(9)
C210 C Uani 0.4912(3) 0.1101(2) 0.6559(3) 1.000 0.0158(9)
C211 C Uani 0.5877(3) 0.1405(3) 0.6031(3) 1.000 0.0205(10)
C212 C Uani 0.3099(3) 0.1287(2) 0.4948(3) 1.000 0.0168(9)
C213 C Uani 0.3518(3) 0.0992(2) 0.5959(3) 1.000 0.0141(9)
C214 C Uani 0.0759(4) 0.1968(3) 0.5919(3) 1.000 0.0236(11)
C215 C Uani 0.2135(3) 0.0029(2) 0.6920(3) 1.000 0.0132(9)
C216 C Uani 0.0729(3) -0.0155(2) 0.7113(3) 1.000 0.0161(9)
C217 C Uani 0.1145(3) -0.0380(2) 0.8287(3) 1.000 0.0170(10)
C218 C Uani 0.3356(4) -0.1201(2) 0.9355(3) 1.000 0.0180(10)
C219 C Uani 0.4622(3) -0.1494(2) 0.9366(3) 1.000 0.0169(9)
C220 C Uani 0.6472(3) -0.1718(2) 0.8516(3) 1.000 0.0176(9)
C221 C Uani 0.6955(3) -0.1645(2) 0.7662(3) 1.000 0.0192(10)
C222 C Uani 0.6125(3) -0.1252(2) 0.6748(3) 1.000 0.0184(10)
C223 C Uani 0.4886(3) -0.0899(2) 0.6726(3) 1.000 0.0158(9)
C224 C Uani 0.4382(3) -0.0918(2) 0.7621(3) 1.000 0.0146(9)
C225 C Uani 0.5171(3) -0.1371(2) 0.8513(3) 1.000 0.0156(9)
C226 C Uani 0.2577(3) -0.0734(2) 0.8483(3) 1.000 0.0151(9)
C227 C Uani 0.3109(3) -0.0540(2) 0.7660(3) 1.000 0.0141(9)
C228 C Uani -0.0001(4) -0.0919(3) 0.6457(3) 1.000 0.0265(11)
H22 H Uiso 0.02301 0.07088 0.53320 1.000 0.0204
H23 H Uiso 0.12981 0.07381 0.40298 1.000 0.0216
H23' H Uiso 0.11860 0.17761 0.41534 1.000 0.0216
H24 H Uiso 0.37560 0.17962 0.37356 1.000 0.0265
H25 H Uiso 0.60717 0.18367 0.46423 1.000 0.0278
H26 H Uiso 0.79312 0.16817 0.62563 1.000 0.0362
H27 H Uiso 0.86685 0.13274 0.79899 1.000 0.0328
H28 H Uiso 0.70551 0.09680 0.88963 1.000 0.0234
H29 H Uiso 0.47467 0.08144 0.80135 1.000 0.0200
H214 H Uiso 0.05399 0.18767 0.65760 1.000 0.0355
H214' H Uiso -0.00227 0.22453 0.54241 1.000 0.0355
H214" H Uiso 0.15673 0.23442 0.60337 1.000 0.0355
H216 H Uiso 0.01388 0.03764 0.69738 1.000 0.0192
H217 H Uiso 0.11339 0.01445 0.87095 1.000 0.0204
H217' H Uiso 0.05203 -0.08214 0.84426 1.000 0.0204
H218 H Uiso 0.300(4) -0.131(3) 0.992(3) 1.000 0.0216
H219 H Uiso 0.516(4) -0.179(3) 0.996(3) 1.000 0.0202
H220 H Uiso 0.701(4) -0.200(3) 0.912(3) 1.000 0.0211
H221 H Uiso 0.784(4) -0.186(3) 0.768(3) 1.000 0.0231
H222 H Uiso 0.644(4) -0.124(3) 0.615(3) 1.000 0.0221
H223 H Uiso 0.435(4) -0.064(3) 0.611(3) 1.000 0.0190
H228 H Uiso -0.01736 -0.07778 0.57225 1.000 0.0397
H228' H Uiso -0.08760 -0.10305 0.66098 1.000 0.0397
H228" H Uiso 0.05784 -0.14389 0.66191 1.000 0.0397

loop_
_atom_type_symbol
_atom_type_description
_atom_type_scat_dispersion_real
_atom_type_scat_dispersion_imag
_atom_type_scat_source
H H 0.0000 0.0000 'International Tables Vol C Tables 4.2.6.8 and 6.1.1.4'
C C 0.0033 0.0016 'International Tables Vol C Tables 4.2.6.8 and 6.1.1.4'

loop_
_geom_angle_atom_site_label_1
_geom_angle_atom_site_label_2
_geom_angle_atom_site_label_3
_geom_angle
_geom_angle_publ_flag
C12 C11 C113 105.1(3) no
C12 C11 C115 121.3(3) no
C113 C11 C115 133.4(3) no
C11 C12 C13 103.5(3) no
C11 C12 C114 111.1(3) no
C13 C12 C114 110.8(3) no
C12 C13 C112 103.3(3) no
C15 C14 C112 119.4(3) no
C14 C15 C111 120.6(3) no
C17 C16 C111 121.0(3) no
C16 C17 C18 119.9(3) no
C17 C18 C19 120.3(3) no
C18 C19 C110 121.2(3) no
C19 C110 C111 118.8(3) no
C19 C110 C113 123.7(3) no
C111 C110 C113 117.4(3) no
C15 C111 C16 121.3(3) no
C15 C111 C110 120.2(3) no
C16 C111 C110 118.5(3) no
C13 C112 C14 127.3(3) no
C13 C112 C113 111.1(3) no
C14 C112 C113 121.6(3) no
C114 C12 H12 110.43 no
C13 C12 H12 110.38 no
C11 C12 H12 110.41 no
C110 C113 C112 120.0(3) no
C11 C113 C112 109.3(3) no
C11 C113 C110 130.6(3) no
C112 C13 H13' 111.11 no
H13 C13 H13' 109.10 no
C112 C13 H13 111.09 no
C12 C13 H13 111.06 no
C12 C13 H13' 111.10 no
C15 C14 H14 120.31 no
C112 C14 H14 120.34 no
C11 C115 C116 121.9(3) no
C14 C15 H15 119.67 no
C111 C15 H15 119.69 no
C11 C115 C127 133.0(3) no
C116 C115 C127 104.8(3) no
C17 C16 H16 119.53 no
C115 C116 C117 102.5(3) no
C111 C16 H16 119.46 no
C117 C116 C128 110.5(3) no
C115 C116 C128 111.5(3) no
C18 C17 H17 120.10 no
C16 C17 H17 119.99 no
C116 C117 C126 102.4(3) no
C119 C118 C126 118.8(4) no
C17 C18 H18 119.77 no
C19 C18 H18 119.90 no
C118 C119 C125 120.8(4) no
C18 C19 H19 119.35 no
C110 C19 H19 119.42 no
C121 C120 C125 121.6(4) no
C120 C121 C122 119.8(4) no
C121 C122 C123 120.3(4) no
C122 C123 C124 120.8(3) no
C125 C124 C127 117.2(3) no
C123 C124 C125 119.0(3) no
C123 C124 C127 123.8(3) no
C119 C125 C124 120.2(3) no
C119 C125 C120 121.5(3) no
C120 C125 C124 118.2(3) no
C117 C126 C118 126.8(3) no
C117 C126 C127 111.2(3) no
C118 C126 C127 122.0(3) no
C115 C127 C126 109.1(3) no
C124 C127 C126 120.2(3) no
C115 C127 C124 130.7(3) no
C12 C114 H114' 109.49 no
C12 C114 H114" 109.45 no
C12 C114 H114 109.48 no
H114' C114 H114" 109.43 no
H114' C114 H114 109.53 no
H114" C114 H114 109.45 no
C115 C116 H116 110.70 no
C117 C116 H116 110.70 no
C128 C116 H116 110.73 no
C116 C117 H117' 111.30 no
C116 C117 H117 111.27 no
C126 C117 H117' 111.32 no
C126 C117 H117 111.30 no
H117' C117 H117 109.16 no
C119 C118 H118 121(3) no
C126 C118 H118 120(3) no
C118 C119 H119 120(2) no
C125 C119 H119 119(2) no
C121 C120 H120 119(3) no
C125 C120 H120 119(3) no
C120 C121 H121 120(3) no
C122 C121 H121 120(3) no
C22 C21 C213 104.5(3) no
C22 C21 C215 121.9(3) no
C213 C21 C215 133.4(3) no
C121 C122 H122 120(3) no
C123 C122 H122 120(3) no
C23 C22 C214 110.2(3) no
C21 C22 C23 102.8(3) no
C21 C22 C214 110.8(3) no
C122 C123 H123 120(2) no
C22 C23 C212 103.4(3) no
C124 C123 H123 120(2) no
C25 C24 C212 118.2(4) no
C24 C25 C211 121.8(4) no
C27 C26 C211 121.2(4) no
C26 C27 C28 120.1(4) no
C116 C128 H128 109.45 no
H128" C128 H128 109.51 no
H128' C128 H128" 109.47 no
H128' C128 H128 109.51 no
C116 C128 H128' 109.45 no
C116 C128 H128" 109.44 no
C27 C28 C29 120.2(4) no
C28 C29 C210 121.1(3) no
C23 C22 H22 110.93 no
C214 C22 H22 110.95 no
C21 C22 H22 110.95 no
C22 C23 H23 111.17 no
C212 C23 H23 111.08 no
C212 C23 H23' 111.03 no
C22 C23 H23' 111.13 no
H23 C23 H23' 109.02 no
C25 C24 H24 120.90 no
C212 C24 H24 120.92 no
C211 C25 H25 119.08 no
C24 C25 H25 119.08 no
C27 C26 H26 119.40 no
C211 C26 H26 119.41 no
C26 C27 H27 119.94 no
C28 C27 H27 119.91 no
C29 C28 H28 119.88 no
C27 C28 H28 119.91 no
C28 C29 H29 119.50 no
C210 C29 H29 119.45 no
C29 C210 C211 118.3(3) no
C29 C210 C213 124.2(3) no
C211 C210 C213 117.4(3) no
C25 C211 C210 120.1(3) no
C26 C211 C210 118.8(3) no
C25 C211 C26 121.1(3) no
C24 C212 C213 121.8(3) no
C23 C212 C24 127.0(3) no
C23 C212 C213 111.3(3) no
C21 C213 C212 108.8(3) no
C210 C213 C212 120.1(3) no
C21 C213 C210 131.0(3) no
C21 C215 C216 122.0(3) no
C21 C215 C227 133.1(3) no
C216 C215 C227 104.6(3) no
C215 C216 C217 102.1(3) no
C215 C216 C228 111.3(3) no
C217 C216 C228 111.5(3) no
C216 C217 C226 103.5(3) no
C219 C218 C226 119.0(4) no
C218 C219 C225 122.0(3) no
C221 C220 C225 120.9(3) no
C220 C221 C222 119.8(3) no
C221 C222 C223 120.7(3) no
C222 C223 C224 121.1(3) no
C225 C224 C227 117.9(3) no
C223 C224 C225 118.0(3) no
C223 C224 C227 124.0(3) no
C219 C225 C224 119.4(3) no
C219 C225 C220 121.3(3) no
C220 C225 C224 119.2(3) no
C217 C226 C218 128.2(3) no
C217 C226 C227 110.6(3) no
C218 C226 C227 121.2(3) no
C215 C227 C226 109.2(3) no
C224 C227 C226 119.7(3) no
C215 C227 C224 131.0(3) no
C22 C214 H214' 109.53 no
C22 C214 H214" 109.52 no
C22 C214 H214 109.50 no
H214' C214 H214" 109.46 no
H214' C214 H214 109.41 no
H214" C214 H214 109.41 no
C215 C216 H216 110.57 no
C217 C216 H216 110.54 no
C228 C216 H216 110.56 no
C216 C217 H217' 111.03 no
C216 C217 H217 111.07 no
C226 C217 H217' 111.00 no
C226 C217 H217 111.07 no
H217' C217 H217 109.09 no
C219 C218 H218 120(3) no
C226 C218 H218 121(3) no
C218 C219 H219 119(2) no
C225 C219 H219 119(2) no
C221 C220 H220 120(2) no
C225 C220 H220 119(2) no
C220 C221 H221 120(2) no
C222 C221 H221 120(2) no
C221 C222 H222 119(3) no
C223 C222 H222 120(3) no
C222 C223 H223 119(3) no
C224 C223 H223 120(3) no
C216 C228 H228' 109.49 no
C216 C228 H228" 109.51 no
C216 C228 H228 109.52 no
H228' C228 H228" 109.40 no
H228' C228 H228 109.46 no
H228" C228 H228 109.46 no

loop_
_geom_bond_atom_site_label_1
_geom_bond_atom_site_label_2
_geom_bond_distance
_geom_bond_publ_flag
C11 C12 1.533(5) no
C11 C113 1.487(5) no
C11 C115 1.365(5) no
C12 C13 1.549(5) no
C12 C114 1.546(5) no
C13 C112 1.516(5) no
C14 C15 1.383(5) no
C14 C112 1.414(5) no
C15 C111 1.421(5) no
C16 C17 1.377(5) no
C16 C111 1.424(5) no
C17 C18 1.406(5) no
C18 C19 1.384(5) no
C19 C110 1.399(5) no
C110 C113 1.439(5) no
C110 C111 1.437(5) no
C112 C113 1.381(5) no
C12 H12 1.0006 no
C13 H13' 0.9897 no
C13 H13 0.9897 no
C14 H14 0.9495 no
C115 C116 1.533(5) no
C15 H15 0.9492 no
C115 C127 1.482(5) no
C116 C117 1.558(5) no
C116 C128 1.539(5) no
C16 H16 0.9501 no
C17 H17 0.9497 no
C117 C126 1.524(5) no
C18 H18 0.9498 no
C118 C119 1.378(6) no
C118 C126 1.413(5) no
C119 C125 1.424(5) no
C19 H19 0.9501 no
C120 C125 1.431(5) no
C120 C121 1.364(6) no
C121 C122 1.422(6) no
C122 C123 1.379(5) no
C123 C124 1.421(5) no
C124 C125 1.426(5) no
C124 C127 1.440(5) no
C126 C127 1.370(5) no
C114 H114' 0.9797 no
C114 H114" 0.9807 no
C114 H114 0.9795 no
C116 H116 1.0006 no
C117 H117' 0.9902 no
C117 H117 0.9902 no
C118 H118 0.95(4) no
C119 H119 0.95(4) no
C120 H120 0.94(5) no
C121 H121 0.95(5) no
C21 C215 1.352(5) no
C21 C22 1.542(5) no
C21 C213 1.497(5) no
C22 C23 1.550(5) no
C122 H122 0.95(4) no
C22 C214 1.528(6) no
C23 C212 1.506(5) no
C123 H123 0.95(4) no
C24 C212 1.427(5) no
C24 C25 1.377(6) no
C25 C211 1.408(6) no
C26 C27 1.369(6) no
C26 C211 1.426(5) no
C27 C28 1.416(5) no
C28 C29 1.383(5) no
C128 H128" 0.9800 no
C128 H128 0.9795 no
C128 H128' 0.9800 no
C29 C210 1.420(5) no
C22 H22 1.0001 no
C23 H23 0.9900 no
C23 H23' 0.9905 no
C24 H24 0.9498 no
C25 H25 0.9496 no
C26 H26 0.9495 no
C27 H27 0.9501 no
C28 H28 0.9500 no
C29 H29 0.9494 no
C210 C211 1.439(5) no
C210 C213 1.430(5) no
C212 C213 1.385(5) no
C215 C216 1.545(5) no
C215 C227 1.479(5) no
C216 C228 1.532(6) no
C216 C217 1.558(5) no
C217 C226 1.504(5) no
C218 C226 1.415(5) no
C218 C219 1.357(5) no
C219 C225 1.422(5) no
C220 C225 1.423(5) no
C220 C221 1.375(5) no
C221 C222 1.419(5) no
C222 C223 1.362(5) no
C223 C224 1.435(5) no
C224 C225 1.426(5) no
C224 C227 1.430(5) no
C226 C227 1.394(5) no
C214 H214' 0.9801 no
C214 H214" 0.9800 no
C214 H214 0.9807 no
C216 H216 0.9996 no
C217 H217' 0.9902 no
C217 H217 0.9892 no
C218 H218 0.94(4) no
C219 H219 0.95(4) no
C220 H220 0.95(4) no
C221 H221 0.95(4) no
C222 H222 0.95(4) no
C223 H223 0.94(4) no
C228 H228' 0.9805 no
C228 H228" 0.9804 no
C228 H228 0.9798 no

loop_
_geom_contact_atom_site_label_1
_geom_contact_atom_site_label_2
_geom_contact_distance
_geom_contact_site_symmetry_2
_geom_contact_publ_flag
C11 C123 3.475(5) . no
C16 C27 3.583(6) 1_454 no
C17 C218 3.530(5) 2_556 no
C19 C123 3.045(5) . no
C19 C23 3.591(5) . no
C19 C124 2.994(4) . no
C19 C127 3.237(5) . no
C19 C115 3.455(5) . no
C21 C223 3.466(5) . no
C23 C19 3.591(5) . no
C27 C16 3.583(6) 1_656 no
C29 C227 3.277(4) . no
C29 C223 3.113(5) . no
C29 C224 3.073(4) . no
C29 C215 3.480(5) . no
C110 C123 3.046(4) . no
C110 C220 3.466(4) 2_656 no
C110 C124 3.474(5) . no
C11 H19 2.9016 . no
C11 H123 2.93(4) . no
C111 C220 3.579(5) 2_656 no
C12 H116 2.6301 . no
C13 H29 2.9887 1_554 no
C113 C123 3.274(5) . no
C114 C116 3.572(5) . no
C14 H217 2.9027 1_554 no
C14 H220 2.93(4) 2_656 no
C15 H220 2.81(4) 2_656 no
C15 H217 2.9622 1_554 no
C15 H27 3.0230 1_454 no
C115 C19 3.455(5) . no
C116 C114 3.572(5) . no
C16 H27 3.0129 1_454 no
C18 H23' 3.0984 . no
C119 C214 3.440(6) 2_546 no
C19 H221 2.99(5) 2_656 no
C121 C220 3.576(6) 1_454 no
C21 H29 2.9350 . no
C21 H223 2.91(4) . no
C22 H216 2.6677 . no
C123 C110 3.046(4) . no
C23 H19 2.9224 . no
C123 C113 3.274(5) . no
C123 C19 3.045(5) . no
C123 C11 3.475(5) . no
C23 H18 3.0848 . no
C124 C19 2.994(4) . no
C124 C110 3.474(5) . no
C127 C19 3.237(5) . no
C110 H220 2.85(5) 2_656 no
C110 H123 2.78(5) . no
C210 C223 3.085(4) . no
C210 C224 3.523(5) . no
C111 H220 2.74(4) 2_656 no
C112 H220 3.03(5) 2_656 no
C112 H217 3.0540 1_554 no
C112 H114 3.0231 . no
C213 C223 3.264(5) . no
C113 H114 2.9651 . no
C113 H220 3.09(5) 2_656 no
C113 H123 2.68(4) . no
C114 H116 2.8842 . no
C214 C119 3.440(6) 2_556 no
C115 H19 2.8764 . no
C215 C29 3.480(5) . no
C115 H123 2.94(4) . no
C116 H114" 3.0993 . no
C116 H12 2.6632 . no
C117 H223 2.94(4) . no
C118 H23 2.9060 . no
C218 C17 3.530(5) 2_546 no
C119 H214' 3.0549 2_546 no
C119 H23 2.9255 . no
C120 H15 2.9939 2_545 no
C220 C110 3.466(4) 2_646 no
C120 H12 3.0286 1_455 no
C220 C121 3.576(6) 1_656 no
C220 C111 3.579(5) 2_646 no
C121 H12 2.9516 1_455 no
C223 C213 3.264(5) . no
C223 C21 3.466(5) . no
C223 C210 3.085(4) . no
C223 C29 3.113(5) . no
C224 C210 3.523(5) . no
C224 C29 3.073(4) . no
C124 H19 2.6477 . no
C126 H23 3.0954 . no
C126 H128 2.9364 . no
C127 H128 2.8880 . no
C227 C29 3.277(4) . no
C127 H19 2.5767 . no
C128 H12 3.0140 . no
C210 H223 2.77(5) . no
C212 H214" 2.9091 . no
C213 H214" 2.8919 . no
C213 H223 2.64(5) . no
C214 H26 3.0585 1_455 no
C214 H216 2.9843 . no
C214 H119 2.91(5) 2_556 no
C215 H29 2.9110 . no
C215 H223 2.94(4) . no
C216 H22 2.6645 . no
C217 H123 2.90(4) 1_556 no
C218 H13' 2.8764 1_556 no
C218 H17 2.7046 2_546 no
C219 H13' 2.9312 1_556 no
C219 H121 3.01(5) 1_656 no
C220 H121 3.09(4) 1_656 no
C220 H114 3.0148 2_646 no
C221 H24 3.0094 2_646 no
C221 H228' 3.0790 1_655 no
C222 H24 3.0816 2_646 no
C224 H29 2.7218 . no
C225 H114 2.9533 2_646 no
C226 H13' 3.0668 1_556 no
C226 H228" 2.9586 . no
C227 H228" 2.9090 . no
C227 H29 2.6242 . no
C228 H22 2.9696 . no
H114' H18 2.5992 1_655 no
H114' H13 2.4596 . no
H114" C116 3.0993 . no
H114" H116 2.2998 . no
H117' H223 2.4128 . no
H128' H117 2.4793 . no
H128" H12 2.4710 . no
H128" H219 2.5457 1_554 no
H214' H119 2.5564 2_556 no
H214' C119 3.0549 2_556 no
H214' H23' 2.4744 . no
H214" C213 2.8919 . no
H214" C212 2.9091 . no
H217' H228' 2.5012 . no
H228' H217' 2.5012 . no
H228' C221 3.0790 1_455 no
H228' H221 2.5393 1_455 no
H228" C227 2.9090 . no
H228" C226 2.9586 . no
H12 C116 2.6632 . no
H12 H128" 2.4710 . no
H12 H116 2.2798 . no
H12 H120 2.5681 1_655 no
H12 H121 2.4141 1_655 no
H12 C120 3.0286 1_655 no
H12 C121 2.9516 1_655 no
H12 C128 3.0140 . no
H13 H114' 2.4596 . no
H13' C226 3.0668 1_554 no
H13' H29 2.4437 1_554 no
H13' C218 2.8764 1_554 no
H13' C219 2.9312 1_554 no
H15 H16 2.4910 . no
H15 C120 2.9939 2_555 no
H16 H15 2.4910 . no
H17 C218 2.7046 2_556 no
H17 H218 2.4893 2_556 no
H18 H114' 2.5992 1_455 no
H18 C23 3.0848 . no
H18 H23' 2.4995 . no
H19 C11 2.9016 . no
H19 C23 2.9224 . no
H19 H23 2.3966 . no
H19 C127 2.5767 . no
H19 C115 2.8764 . no
H19 C124 2.6477 . no
H22 H216 2.2965 . no
H22 C228 2.9696 . no
H22 H228 2.4069 . no
H22 C216 2.6645 . no
H23 C118 2.9060 . no
H23 C119 2.9255 . no
H23 C126 3.0954 . no
H23 H19 2.3966 . no
H23' C18 3.0984 . no
H23' H18 2.4995 . no
H23' H214' 2.4744 . no
H24 C221 3.0094 2_656 no
H24 C222 3.0816 2_656 no
H25 H26 2.4610 . no
H26 H214 2.5775 1_655 no
H26 C214 3.0585 1_655 no
H26 H25 2.4610 . no
H27 C16 3.0129 1_656 no
H27 C15 3.0230 1_656 no
H29 C13 2.9887 1_556 no
H29 C21 2.9350 . no
H29 C215 2.9110 . no
H29 C224 2.7218 . no
H29 C227 2.6242 . no
H29 H13' 2.4437 1_556 no
H114 C113 2.9651 . no
H114 C220 3.0148 2_656 no
H114 C112 3.0231 . no
H114 C225 2.9533 2_656 no
H116 C12 2.6301 . no
H116 C114 2.8842 . no
H116 H12 2.2798 . no
H116 H114" 2.2998 . no
H117 H128' 2.4793 . no
H119 H228 2.5690 . no
H119 H120 2.50(6) . no
H119 C214 2.91(5) 2_546 no
H119 H214' 2.5564 2_546 no
H120 H12 2.5681 1_455 no
H120 H119 2.50(6) . no
H121 C220 3.09(4) 1_454 no
H121 H12 2.4141 1_455 no
H121 C219 3.01(5) 1_454 no
H123 H218 2.55(6) 1_554 no
H123 H217 2.4681 1_554 no
H123 C113 2.68(4) . no
H123 C11 2.93(4) . no
H123 C110 2.78(5) . no
H123 C115 2.94(4) . no
H123 C217 2.90(4) 1_554 no
H128 C127 2.8880 . no
H128 C126 2.9364 . no
H214 H26 2.5775 1_455 no
H214 H216 2.4290 . no
H216 C22 2.6677 . no
H216 C214 2.9843 . no
H216 H22 2.2965 . no
H216 H214 2.4290 . no
H217 C14 2.9027 1_556 no
H217 C15 2.9622 1_556 no
H217 C112 3.0540 1_556 no
H217 H123 2.4681 1_556 no
H218 H123 2.55(6) 1_556 no
H218 H17 2.4893 2_546 no
H219 H128" 2.5457 1_556 no
H219 H220 2.47(6) . no
H220 H219 2.47(6) . no
H220 C14 2.93(4) 2_646 no
H220 C15 2.81(4) 2_646 no
H220 C110 2.85(5) 2_646 no
H220 C111 2.74(4) 2_646 no
H220 C112 3.03(5) 2_646 no
H220 C113 3.09(5) 2_646 no
H221 H228' 2.5393 1_655 no
H221 C19 2.99(5) 2_646 no
H223 C21 2.91(4) . no
H223 C117 2.94(4) . no
H223 C210 2.77(5) . no
H223 C213 2.64(5) . no
H223 C215 2.94(4) . no
H223 H117' 2.4128 . no
H228 H22 2.4069 . no
H228 H119 2.5690 . no

loop_
_geom_torsion_atom_site_label_1
_geom_torsion_atom_site_label_2
_geom_torsion_atom_site_label_3
_geom_torsion_atom_site_label_4
_geom_torsion
_geom_torsion_publ_flag
C113 C11 C12 C13 -27.7(3) no
C113 C11 C12 C114 91.3(4) no
C115 C11 C12 C13 147.5(3) no
C115 C11 C12 C114 -93.5(4) no
C12 C11 C113 C110 -154.3(3) no
C12 C11 C113 C112 21.5(4) no
C115 C11 C113 C110 31.3(6) no
C115 C11 C113 C112 -152.9(4) no
C12 C11 C115 C116 11.0(5) no
C12 C11 C115 C127 -176.9(4) no
C113 C11 C115 C116 -175.3(4) no
C113 C11 C115 C127 -3.2(7) no
C11 C12 C13 C112 23.9(3) no
C114 C12 C13 C112 -95.3(3) no
C12 C13 C112 C14 167.9(3) no
C12 C13 C112 C113 -11.9(4) no
C15 C14 C112 C13 -177.8(3) no
C112 C14 C15 C111 3.8(5) no
C15 C14 C112 C113 2.0(5) no
C14 C15 C111 C110 -2.2(5) no
C14 C15 C111 C16 175.0(3) no
C17 C16 C111 C110 1.9(5) no
C111 C16 C17 C18 1.9(5) no
C17 C16 C111 C15 -175.3(3) no
C16 C17 C18 C19 -2.7(5) no
C17 C18 C19 C110 -0.5(5) no
C18 C19 C110 C111 4.3(5) no
C18 C19 C110 C113 -178.6(3) no
C11 C115 C116 H116 24.42 no
C127 C115 C116 H116 -149.66 no
C115 C116 C117 H117' -91.93 no
C115 C116 C117 H117 146.08 no
C128 C116 C117 H117' 149.20 no
C128 C116 C117 H117 27.20 no
H116 C116 C117 C126 145.20 no
H116 C116 C117 H117' 26.17 no
H116 C116 C117 H117 -95.82 no
C115 C116 C128 H128' -178.03 no
C115 C116 C128 H128" 62.01 no
C115 C116 C128 H128 -58.01 no
C117 C116 C128 H128' -64.74 no
C117 C116 C128 H128" 175.29 no
C117 C116 C128 H128 55.28 no
H116 C116 C128 H128' 58.27 no
H116 C116 C128 H128" -61.69 no
H116 C116 C128 H128 178.29 no
H117' C117 C126 C118 -73.75 no
H117' C117 C126 C127 105.32 no
H117 C117 C126 C118 48.28 no
H117 C117 C126 C127 -132.65 no
C126 C118 C119 H119 -175(3) no
H118 C118 C119 C125 -176(3) no
H118 C118 C119 H119 5(5) no
H118 C118 C126 C117 -1(3) no
H118 C118 C126 C127 -180(3) no
H119 C119 C125 C120 -3(3) no
H119 C119 C125 C124 178(3) no
C125 C120 C121 H121 -179(3) no
H120 C120 C121 C122 -179(3) no
H120 C120 C121 H121 1(5) no
H120 C120 C125 C119 5(3) no
H120 C120 C125 C124 -176(3) no
C120 C121 C122 H122 176(3) no
H121 C121 C122 C123 176(3) no
H121 C121 C122 H122 -3(5) no
C213 C21 C215 C216 175.8(4) no
C213 C21 C215 C227 1.4(7) no
C22 C21 C213 C210 153.2(3) no
C22 C21 C213 C212 -22.4(4) no
C215 C21 C213 C210 -32.7(6) no
C213 C21 C22 C23 30.2(3) no
C213 C21 C22 C214 -87.5(3) no
C215 C21 C22 C23 -144.9(3) no
C215 C21 C22 C214 97.4(4) no
C215 C21 C213 C212 151.8(4) no
C22 C21 C215 C216 -10.9(5) no
C22 C21 C215 C227 174.8(4) no
H122 C122 C123 H123 0(4) no
C214 C22 C23 C212 91.1(3) no
C21 C22 C23 C212 -27.0(3) no
C121 C122 C123 H123 -180(3) no
H122 C122 C123 C124 -180(3) no
H123 C123 C124 C127 3(3) no
H123 C123 C124 C125 -175(3) no
C22 C23 C212 C24 -164.2(3) no
C22 C23 C212 C213 14.6(3) no
C25 C24 C212 C23 176.9(4) no
C212 C24 C25 C211 -2.5(7) no
C25 C24 C212 C213 -1.7(6) no
C24 C25 C211 C210 0.9(7) no
C24 C25 C211 C26 -176.6(4) no
C27 C26 C211 C210 -0.9(7) no
C211 C26 C27 C28 -3.8(7) no
C27 C26 C211 C25 176.6(4) no
C26 C27 C28 C29 4.1(6) no
C27 C28 C29 C210 0.4(5) no
C28 C29 C210 C211 -5.0(5) no
C28 C29 C210 C213 178.2(3) no
C213 C210 C211 C26 -177.7(4) no
C29 C210 C213 C21 -7.2(5) no
C211 C210 C213 C21 176.0(3) no
C211 C210 C213 C212 -8.8(5) no
C29 C210 C213 C212 168.0(3) no
C29 C210 C211 C25 -172.3(4) no
C29 C210 C211 C26 5.2(5) no
C213 C210 C211 C25 4.7(6) no
C24 C212 C213 C210 7.5(5) no
C24 C212 C213 C21 -176.3(3) no
C23 C212 C213 C21 4.8(4) no
C23 C212 C213 C210 -171.3(3) no
C21 C215 C216 C217 -144.6(3) no
C21 C215 C216 C228 96.3(4) no
C227 C215 C216 C217 31.1(3) no
C227 C215 C216 C228 -87.9(4) no
C21 C215 C227 C226 151.3(4) no
C216 C215 C227 C224 153.0(3) no
C216 C215 C227 C226 -23.8(4) no
C21 C215 C227 C224 -31.9(6) no
C228 C216 C217 C226 91.6(3) no
C215 C216 C217 C226 -27.3(3) no
C216 C217 C226 C218 -165.9(3) no
C216 C217 C226 C227 14.3(3) no
C219 C218 C226 C217 177.6(3) no
C219 C218 C226 C227 -2.7(5) no
C226 C218 C219 C225 -2.1(5) no
C218 C219 C225 C220 -176.9(3) no
C218 C219 C225 C224 0.8(5) no
C221 C220 C225 C219 175.7(3) no
C221 C220 C225 C224 -2.0(5) no
C225 C220 C221 C222 -2.7(5) no
C220 C221 C222 C223 3.9(5) no
C221 C222 C223 C224 -0.3(5) no
C222 C223 C224 C227 178.3(3) no
C222 C223 C224 C225 -4.3(5) no
C223 C224 C225 C219 -172.3(3) no
C223 C224 C225 C220 5.4(5) no
C227 C224 C225 C219 5.2(5) no
C227 C224 C225 C220 -177.0(3) no
C225 C224 C227 C226 -9.9(5) no
C223 C224 C227 C215 -9.1(6) no
C223 C224 C227 C226 167.5(3) no
C225 C224 C227 C215 173.5(3) no
C217 C226 C227 C224 -171.4(3) no
C218 C226 C227 C215 -173.9(3) no
C218 C226 C227 C224 8.8(5) no
C217 C226 C227 C215 5.8(4) no
